data_4066126
loop_
_publ_author_name
'Chianese, Anthony R.'
'Mo, Allen'
'Lampland, Nicole L.'
'Swartz, Raymond L.'
'Bremer, Paul T.'

_publ_section_title
;
 Iridium Complexes of CCC-Pincer N-Heterocyclic Carbene Ligands: Synthesis
 and Catalytic C&#x2212;H Functionalization
;
_journal_issue 13
_journal_name_full Organometallics
_journal_page_first 3019
_journal_paper_doi 10.1021/om100302g
_journal_volume 29
_journal_year 2010
_chemical_formula_moiety 'C51 H58 Cl3 Ir1 N5'
_chemical_formula_sum 'C51 H58 Cl3 Ir N5'
_chemical_formula_weight 1039.63
_space_group_IT_number 62
_symmetry_cell_setting orthorhombic
_symmetry_space_group_name_Hall '-P 2ac 2n'
_symmetry_space_group_name_H-M 'P n m a'
_atom_sites_solution_hydrogens geom
_atom_sites_solution_primary direct
_audit_creation_date 10-02-28
_audit_creation_method CRYSTALS_ver_12.86
_cell_angle_alpha 90.0
_cell_angle_beta 90.0
_cell_angle_gamma 90.0
_cell_formula_units_Z 4.00000
_cell_length_a 18.6843(2)
_cell_length_b 26.8186(3)
_cell_length_c 9.11513(12)
_cell_measurement_reflns_used 14350
_cell_measurement_temperature 110
_cell_measurement_theta_max 29.4367
_cell_measurement_theta_min 3.7324
_cell_volume 4567.47(9)
_computing_cell_refinement
;
CrysAlisPro, Oxford Diffraction Ltd.,
Version 1.171.33.41 (release 06-05-2009 CrysAlis171 .NET)
(compiled May  6 2009,17:20:42)
;
_computing_data_collection
;
CrysAlisPro, Oxford Diffraction Ltd.,
Version 1.171.33.41 (release 06-05-2009 CrysAlis171 .NET)
(compiled May  6 2009,17:20:42)
;
_computing_data_reduction
;
CrysAlisPro, Oxford Diffraction Ltd.,
Version 1.171.33.41 (release 06-05-2009 CrysAlis171 .NET)
(compiled May  6 2009,17:20:42)
;
_computing_publication_material 'CRYSTALS (Betteridge et al., 2003)'
_computing_structure_refinement 'CRYSTALS (Betteridge et al., 2003)'
_computing_structure_solution 'SIR92 (Altomare et al., 1994)'
_diffrn_ambient_temperature 110(2)
_diffrn_detector CCD
_diffrn_detector_area_resol_mean 10.3533
_diffrn_detector_type 'Oxford Diffraction Ruby CCD'
_diffrn_measured_fraction_theta_full 0.996
_diffrn_measured_fraction_theta_max 0.884
_diffrn_measurement_details
;
  1 omega  -62.00   30.00   1.0000   90.0000
omega____ theta____ kappa____ phi______ frames
    -       11.1395  -37.0000 -150.0000 92

  2 omega  -82.00  -29.00   1.0000   90.0000
omega____ theta____ kappa____ phi______ frames
    -      -11.9208  -37.0000  -60.0000 53

  3 omega  -38.00   -2.00   1.0000   90.0000
omega____ theta____ kappa____ phi______ frames
    -      -11.9208   37.0000  120.0000 36

  4 omega  -41.00   -2.00   1.0000   90.0000
omega____ theta____ kappa____ phi______ frames
    -      -11.9208   55.0000   13.0000 39

;
_diffrn_measurement_device '\k-geometry diffractometer'
_diffrn_measurement_device_type 'Xcalibur, Ruby, Gemini ultra'
_diffrn_measurement_method '\w scans'
_diffrn_orient_matrix_UB_11 -0.0674391954
_diffrn_orient_matrix_UB_12 -0.0133003234
_diffrn_orient_matrix_UB_13 -0.0093775001
_diffrn_orient_matrix_UB_21 0.0084453029
_diffrn_orient_matrix_UB_22 0.0213296722
_diffrn_orient_matrix_UB_23 -0.0217018256
_diffrn_orient_matrix_UB_31 0.0377923975
_diffrn_orient_matrix_UB_32 -0.0284535364
_diffrn_orient_matrix_UB_33 -0.0118964508
_diffrn_radiation_monochromator graphite
_diffrn_radiation_probe x-ray
_diffrn_radiation_source 'Enhance (Mo) X-ray Source'
_diffrn_radiation_type 'Mo K\a'
_diffrn_radiation_wavelength 0.7107
_diffrn_reflns_av_R_equivalents 0.0299
_diffrn_reflns_av_sigmaI/netI 0.0585
_diffrn_reflns_limit_h_max 12
_diffrn_reflns_limit_h_min -11
_diffrn_reflns_limit_k_max 25
_diffrn_reflns_limit_k_min -23
_diffrn_reflns_limit_l_max 36
_diffrn_reflns_limit_l_min -33
_diffrn_reflns_number 26510
_diffrn_reflns_theta_full 26.250
_diffrn_reflns_theta_max 29.4367
_diffrn_reflns_theta_min 3.7324
_diffrn_source 'fine-focus sealed tube'
_diffrn_source_current 40
_diffrn_source_voltage 50
_diffrn_standards_decay_% <2%
_diffrn_standards_interval_count 50
_diffrn_standards_number 2
_exptl_absorpt_coefficient_mu 3.139
_exptl_absorpt_correction_T_max 0.736
_exptl_absorpt_correction_T_min 0.675
_exptl_absorpt_correction_type analytical
_exptl_absorpt_process_details
;
CrysAlisPro, Oxford Diffraction Ltd.,
Version 1.171.33.41 (release 06-05-2009 CrysAlis171 .NET)
(compiled May  6 2009,17:20:42)
Analytical numeric absorption correction using a multifaceted crystal
            model based on expressions derived by R.C. Clark & J.S. Reid.
(Clark, R. C. & Reid, J. S. (1995). Acta Cryst. A51, 887-897)
;
_exptl_crystal_colour yellow
_exptl_crystal_density_diffrn 1.512
_exptl_crystal_density_method 'not measured'
_exptl_crystal_description block
_exptl_crystal_F_000 2108.000
_exptl_crystal_size_max 0.1863
_exptl_crystal_size_mid 0.1264
_exptl_crystal_size_min 0.1253
_refine_diff_density_max 3.66
_refine_diff_density_min -1.85
_refine_ls_extinction_method None
_refine_ls_goodness_of_fit_ref 0.9618
_refine_ls_hydrogen_treatment noref
_refine_ls_matrix_type full
_refine_ls_number_parameters 311
_refine_ls_number_reflns 5735
_refine_ls_number_restraints 48
_refine_ls_R_factor_all 0.0435
_refine_ls_R_factor_gt 0.0328
_refine_ls_shift/su_max 0.002172
_refine_ls_structure_factor_coef Fsqd
_refine_ls_weighting_details
;
 Method= Modified Sheldrick 
 w=1/[\s^2^(F^2^) + ( 0.05P)^2^ +10.57P] 
 ,where P=(max(Fo^2^,0) + 2Fc^2^)/3 
;
_refine_ls_weighting_scheme calc
_refine_ls_wR_factor_all 0.0878
_refine_ls_wR_factor_gt 0.0855
_refine_ls_wR_factor_ref 0.0878
_reflns_limit_h_max 25
_reflns_limit_h_min 0
_reflns_limit_k_max 36
_reflns_limit_k_min 0
_reflns_limit_l_max 12
_reflns_limit_l_min 0
_reflns_number_gt 4723
_reflns_number_total 5735
_reflns_threshold_expression I>2.0\s(I)
_oxford_diffrn_Wilson_B_factor 1.25
_oxford_diffrn_Wilson_scale 2.27
_oxford_refine_ls_r_factor_ref 0.0435
_oxford_refine_ls_scale 0.7027(13)
_oxford_reflns_number_all 5735
_oxford_reflns_threshold_expression_ref I>-10.0\s(I)
_cod_data_source_file om100302g_si_002.cif
_cod_data_source_block arc52
_cod_depositor_comments
;
The following automatic conversions were performed:

'_symmetry_cell_setting' value 'Orthorhombic' changed to
'orthorhombic' according to
/home/saulius/struct/CIF-dictionaries/cif_core.dic dictionary named
'cif_core.dic' version 2.4.1 from
2010-06-29.

'_diffrn_radiation_probe' value 'X-ray' changed to
'x-ray' according to
/home/saulius/struct/CIF-dictionaries/cif_core.dic dictionary named
'cif_core.dic' version 2.4.1 from 2010-06-29.

Automatic conversion script
Id: cif_fix_values 1715 2011-07-08 13:25:40Z adriana 
;
_cod_original_cell_volume 4567.46(17)
_cod_original_sg_symbol_H-M 'P n m a '
_cod_original_formula_sum 'C51 H58 Cl3 Ir1 N5'
_cod_database_code 4066126

loop_
_symmetry_equiv_pos_as_xyz
x,y,z
-x,-y,-z
-x+1/2,y+1/2,z+1/2
x+1/2,-y+1/2,-z+1/2
x,-y+1/2,z
-x,y+1/2,-z
-x+1/2,-y,z+1/2
x+1/2,y,-z+1/2

loop_
_atom_site_label
_atom_site_type_symbol
_atom_site_fract_x
_atom_site_fract_y
_atom_site_fract_z
_atom_site_U_iso_or_equiv
_atom_site_occupancy
_atom_site_adp_type
_atom_site_refinement_flags_posn
_atom_site_refinement_flags_adp
_atom_site_refinement_flags_occupancy
_atom_site_disorder_assembly
_atom_site_disorder_group
Ir1 Ir 0.528156(9) 0.7500 0.06386(2) 0.0157 1.0000 Uani S T . . .
Cl2 Cl 0.43274(7) 0.7500 -0.13043(16) 0.0273 1.0000 Uani S T . . .
N3 N 0.4465(2) 0.7500 0.2228(5) 0.0227 1.0000 Uani S T . . .
C4 C 0.4107(3) 0.7500 0.3250(7) 0.0298 1.0000 Uani S T . . .
C5 C 0.3681(4) 0.7500 0.4570(7) 0.0385 1.0000 Uani S T . . .
C6 C 0.54790(18) 0.82448(14) 0.0424(4) 0.0200 1.0000 Uani . . . . .
N7 N 0.52463(15) 0.86882(11) 0.0938(3) 0.0184 1.0000 Uani . . . . .
C8 C 0.56567(18) 0.90830(14) 0.0362(4) 0.0203 1.0000 Uani . . . . .
C9 C 0.5613(2) 0.95901(14) 0.0569(4) 0.0244 1.0000 Uani . . . . .
C10 C 0.6091(2) 0.98849(14) -0.0207(5) 0.0292 1.0000 Uani . . . . .
C11 C 0.6582(2) 0.96744(15) -0.1173(5) 0.0292 1.0000 Uani . . . . .
C12 C 0.66313(19) 0.91654(14) -0.1379(4) 0.0246 1.0000 Uani . . . . .
C13 C 0.61628(19) 0.88690(13) -0.0569(4) 0.0207 1.0000 Uani . . . . .
N14 N 0.60473(15) 0.83561(11) -0.0493(3) 0.0201 1.0000 Uani . . . . .
C15 C 0.64427(19) 0.79446(14) -0.1055(4) 0.0201 1.0000 Uani . . . . .
C16 C 0.70818(19) 0.79534(14) -0.1813(5) 0.0253 1.0000 Uani . . . . .
C17 C 0.7396(3) 0.7500 -0.2196(6) 0.0259 1.0000 Uani S T . . .
C20 C 0.6116(3) 0.7500 -0.0637(6) 0.0202 1.0000 Uani S T . . .
C30 C 0.46278(17) 0.87638(12) 0.1854(4) 0.0186 1.0000 Uani . . . . .
C31 C 0.39618(18) 0.86465(13) 0.1289(4) 0.0184 1.0000 Uani . . . . .
C32 C 0.33510(18) 0.87331(13) 0.2146(4) 0.0192 1.0000 Uani . . . . .
C33 C 0.34474(18) 0.89238(14) 0.3548(4) 0.0222 1.0000 Uani . . . . .
C34 C 0.4117(2) 0.90334(14) 0.4139(4) 0.0224 1.0000 Uani . . . . .
C35 C 0.47128(18) 0.89586(13) 0.3255(4) 0.0212 1.0000 Uani . . . . .
C42 C 0.4165(2) 0.92197(16) 0.5744(4) 0.0286 1.0000 Uani . . . . .
C43 C 0.3702(2) 0.96911(18) 0.5898(5) 0.0381 1.0000 Uani . . . . .
C44 C 0.4936(2) 0.93500(17) 0.6185(5) 0.0316 1.0000 Uani . . . . .
C45 C 0.3886(2) 0.8821(2) 0.6770(5) 0.0409 1.0000 Uani . . . . .
C46 C 0.26028(14) 0.86235(13) 0.1534(4) 0.0264 1.0000 Uani D . . . .
C47 C 0.2463(5) 0.8954(3) 0.0230(9) 0.0370 0.391(7) Uani D . P 1 1
C48 C 0.2015(4) 0.8656(3) 0.2610(9) 0.0484 0.391(7) Uani D . P 1 1
C49 C 0.2612(5) 0.8064(3) 0.1010(10) 0.0397 0.391(7) Uani D . P 1 1
C50 C 0.2590(3) 0.8410(2) 0.0063(7) 0.0397 0.609(7) Uani D . P 1 2
C51 C 0.2162(3) 0.9111(2) 0.1602(7) 0.0425 0.609(7) Uani D . P 1 2
C52 C 0.2226(3) 0.8257(2) 0.2618(7) 0.0365 0.609(7) Uani D . P 1 2
C53 C 0.5693(4) 0.7500 0.5968(8) 0.0447 1.0000 Uani S T . . .
Cl54 Cl 0.55025(6) 0.69530(4) 0.49892(16) 0.0444 1.0000 Uani . . . . .
H161 H 0.7304 0.8251 -0.2056 0.0303 1.0000 Uiso . . . . .
H171 H 0.7820 0.7500 -0.2717 0.0313 1.0000 Uiso . . . . .
H121 H 0.6944 0.9031 -0.2033 0.0309 1.0000 Uiso . . . . .
H111 H 0.6874 0.9881 -0.1723 0.0343 1.0000 Uiso . . . . .
H101 H 0.6080 1.0222 -0.0070 0.0334 1.0000 Uiso . . . . .
H91 H 0.5274 0.9730 0.1191 0.0302 1.0000 Uiso . . . . .
H351 H 0.5173 0.9037 0.3594 0.0262 1.0000 Uiso . . . . .
H331 H 0.3045 0.8982 0.4115 0.0268 1.0000 Uiso . . . . .
H311 H 0.3928 0.8505 0.0360 0.0223 1.0000 Uiso . . . . .
H443 H 0.4935 0.9462 0.7177 0.0391 1.0000 Uiso . . . . .
H442 H 0.5115 0.9622 0.5583 0.0391 1.0000 Uiso . . . . .
H441 H 0.5253 0.9056 0.6114 0.0391 1.0000 Uiso . . . . .
H431 H 0.3714 0.9809 0.6896 0.0463 1.0000 Uiso . . . . .
H433 H 0.3865 0.9958 0.5271 0.0463 1.0000 Uiso . . . . .
H432 H 0.3210 0.9619 0.5667 0.0463 1.0000 Uiso . . . . .
H452 H 0.3931 0.8941 0.7741 0.0502 1.0000 Uiso . . . . .
H453 H 0.3395 0.8753 0.6555 0.0502 1.0000 Uiso . . . . .
H451 H 0.4161 0.8521 0.6653 0.0502 1.0000 Uiso . . . . .
H471 H 0.1968 0.8939 -0.0018 0.0428 0.391(7) Uiso . . P 1 1
H473 H 0.2582 0.9294 0.0461 0.0428 0.391(7) Uiso . . P 1 1
H472 H 0.2735 0.8847 -0.0580 0.0428 0.391(7) Uiso . . P 1 1
H482 H 0.1586 0.8524 0.2177 0.0432 0.391(7) Uiso . . P 1 1
H481 H 0.1945 0.9005 0.2846 0.0432 0.391(7) Uiso . . P 1 1
H483 H 0.2144 0.8473 0.3471 0.0432 0.391(7) Uiso . . P 1 1
H493 H 0.2135 0.7946 0.0875 0.0428 0.391(7) Uiso . . P 1 1
H491 H 0.2852 0.8048 0.0089 0.0428 0.391(7) Uiso . . P 1 1
H492 H 0.2859 0.7854 0.1700 0.0428 0.391(7) Uiso . . P 1 1
H501 H 0.2108 0.8395 -0.0263 0.0435 0.609(7) Uiso . . P 1 2
H502 H 0.2854 0.8615 -0.0582 0.0435 0.609(7) Uiso . . P 1 2
H503 H 0.2783 0.8085 0.0109 0.0435 0.609(7) Uiso . . P 1 2
H512 H 0.1685 0.9040 0.1335 0.0442 0.609(7) Uiso . . P 1 2
H513 H 0.2356 0.9345 0.0900 0.0442 0.609(7) Uiso . . P 1 2
H511 H 0.2173 0.9253 0.2551 0.0442 0.609(7) Uiso . . P 1 2
H521 H 0.1734 0.8203 0.2339 0.0427 0.609(7) Uiso . . P 1 2
H523 H 0.2247 0.8389 0.3594 0.0427 0.609(7) Uiso . . P 1 2
H522 H 0.2481 0.7945 0.2603 0.0427 0.609(7) Uiso . . P 1 2
H532 H 0.6199 0.7500 0.6200 0.0521 1.0000 Uiso . . . . .
H531 H 0.5413 0.7500 0.6845 0.0521 1.0000 Uiso . . . . .
H52 H 0.3174 0.7500 0.4358 0.0443 1.0000 Uiso . . . . .
H53 H 0.3785 0.7790 0.5152 0.0443 1.0000 Uiso . . . . .

loop_
_atom_site_aniso_label
_atom_site_aniso_U_11
_atom_site_aniso_U_22
_atom_site_aniso_U_33
_atom_site_aniso_U_23
_atom_site_aniso_U_13
_atom_site_aniso_U_12
Ir1 0.01263(10) 0.01545(10) 0.01909(10) 0.0000 0.00436(8) 0.0000
Cl2 0.0216(6) 0.0308(7) 0.0295(7) 0.0000 -0.0026(5) 0.0000
N3 0.020(2) 0.021(2) 0.027(2) 0.0000 0.0020(19) 0.0000
C4 0.027(3) 0.029(3) 0.033(3) 0.0000 0.001(3) 0.0000
C5 0.035(3) 0.045(4) 0.036(4) 0.0000 0.010(3) 0.0000
C6 0.0160(15) 0.0242(17) 0.0199(18) 0.0005(15) 0.0021(13) -0.0017(14)
N7 0.0159(13) 0.0179(13) 0.0215(15) -0.0014(12) 0.0019(11) -0.0016(11)
C8 0.0175(16) 0.0212(17) 0.0222(19) 0.0001(15) 0.0000(13) -0.0035(14)
C9 0.0245(18) 0.0201(17) 0.029(2) -0.0024(17) 0.0002(16) -0.0014(14)
C10 0.031(2) 0.0189(17) 0.038(2) 0.0016(18) -0.0001(18) -0.0039(15)
C11 0.0235(18) 0.0270(19) 0.037(2) 0.0068(18) 0.0012(17) -0.0074(16)
C12 0.0181(17) 0.0261(18) 0.029(2) -0.0017(17) 0.0035(15) -0.0043(15)
C13 0.0181(16) 0.0201(16) 0.0238(18) 0.0005(16) -0.0014(14) -0.0020(13)
N14 0.0161(13) 0.0193(14) 0.0247(16) -0.0016(13) 0.0042(12) -0.0024(11)
C15 0.0196(16) 0.0202(17) 0.0204(17) -0.0020(15) 0.0026(14) -0.0011(14)
C16 0.0205(17) 0.0250(18) 0.030(2) -0.0001(18) 0.0063(16) -0.0045(14)
C17 0.018(2) 0.031(3) 0.029(3) 0.0000 0.009(2) 0.0000
C20 0.016(2) 0.020(2) 0.025(3) 0.0000 0.003(2) 0.0000
C30 0.0162(16) 0.0167(15) 0.0231(17) 0.0001(15) 0.0010(14) 0.0003(13)
C31 0.0194(16) 0.0172(16) 0.0186(17) -0.0002(15) -0.0002(14) -0.0003(13)
C32 0.0180(16) 0.0181(15) 0.0216(18) 0.0025(15) 0.0002(14) 0.0001(13)
C33 0.0159(16) 0.0234(17) 0.027(2) -0.0029(17) 0.0042(14) 0.0000(14)
C34 0.0236(17) 0.0206(16) 0.0228(19) -0.0024(15) 0.0008(15) 0.0005(15)
C35 0.0182(15) 0.0212(16) 0.0241(18) -0.0038(15) -0.0003(15) -0.0007(14)
C42 0.0251(18) 0.034(2) 0.027(2) -0.0109(19) 0.0008(16) -0.0044(17)
C43 0.028(2) 0.042(2) 0.044(3) -0.020(2) 0.0014(19) 0.0019(19)
C44 0.031(2) 0.037(2) 0.027(2) -0.0118(19) -0.0021(17) -0.0021(18)
C45 0.044(3) 0.055(3) 0.023(2) -0.003(2) 0.0040(19) -0.011(2)
C46 0.0177(16) 0.0300(19) 0.031(2) 0.0014(18) -0.0014(15) -0.0031(15)
C47 0.023(5) 0.048(7) 0.040(6) 0.005(5) -0.014(4) -0.004(5)
C48 0.020(5) 0.092(10) 0.033(6) -0.021(7) 0.006(4) -0.018(6)
C49 0.020(5) 0.045(7) 0.054(7) -0.009(6) -0.012(5) -0.006(5)
C50 0.021(3) 0.062(5) 0.036(4) -0.015(4) -0.001(3) -0.012(3)
C51 0.028(3) 0.031(4) 0.068(6) -0.003(4) -0.015(4) 0.003(3)
C52 0.031(4) 0.040(4) 0.039(4) -0.002(4) 0.000(3) -0.013(3)
C53 0.043(4) 0.048(4) 0.043(4) 0.0000 -0.008(3) 0.0000
Cl54 0.0431(6) 0.0359(6) 0.0542(7) -0.0027(6) -0.0028(6) 0.0002(5)

loop_
_atom_type_symbol
_atom_type_scat_dispersion_real
_atom_type_scat_dispersion_imag
_atom_type_scat_Cromer_Mann_a1
_atom_type_scat_Cromer_Mann_b1
_atom_type_scat_Cromer_Mann_a2
_atom_type_scat_Cromer_Mann_b2
_atom_type_scat_Cromer_Mann_a3
_atom_type_scat_Cromer_Mann_b3
_atom_type_scat_Cromer_Mann_a4
_atom_type_scat_Cromer_Mann_b4
_atom_type_scat_Cromer_Mann_c
_atom_type_scat_source
C 0.0033 0.0016 2.3100 20.8439 1.0200 10.2075 1.5886 0.5687 0.8650 51.6512 0.2156 'International Tables Vol C 4.2.6.8 and 6.1.1.4'
H 0.0000 0.0000 0.4930 10.5109 0.3229 26.1257 0.1402 3.1424 0.0408 57.7998 0.0030 'International Tables Vol C 4.2.6.8 and 6.1.1.4'
N 0.0061 0.0033 12.2126 0.0057 3.1322 9.8933 2.0125 28.9975 1.1663 0.5826 -11.5290 'International Tables Vol C 4.2.6.8 and 6.1.1.4'
Cl 0.1484 0.1585 11.4604 0.0104 7.1964 1.1662 6.2556 18.5194 1.6455 47.7784 -9.5574 'International Tables Vol C 4.2.6.8 and 6.1.1.4'
Ir -1.4442 7.9887 27.3049 1.5928 16.7296 8.8655 15.6115 0.4179 5.8338 45.0011 11.4722 'International Tables Vol C 4.2.6.8 and 6.1.1.4'

loop_
_geom_angle_atom_site_label_1
_geom_angle_site_symmetry_1
_geom_angle_atom_site_label_2
_geom_angle_atom_site_label_3
_geom_angle_site_symmetry_3
_geom_angle
_geom_angle_publ_flag
C6 5_565 Ir1 Cl2 . 93.48(10) yes
C6 5_565 Ir1 N3 . 101.37(10) yes
Cl2 . Ir1 N3 . 88.30(13) yes
C6 5_565 Ir1 C6 . 156.4(2) yes
Cl2 . Ir1 C6 . 93.48(10) yes
N3 . Ir1 C6 . 101.37(10) yes
C6 5_565 Ir1 C20 . 78.33(10) yes
Cl2 . Ir1 C20 . 98.47(16) yes
N3 . Ir1 C20 . 173.2(2) yes
C6 . Ir1 C20 . 78.33(10) yes
Ir1 . N3 C4 . 169.1(5) yes
N3 . C4 C5 . 177.9(6) yes
C4 . C5 H53 5_565 110.3 no
C4 . C5 H52 . 112.0 no
H53 5_565 C5 H52 . 108.0 no
C4 . C5 H53 . 110.3 no
H53 5_565 C5 H53 . 108.0 no
H52 . C5 H53 . 108.0 no
Ir1 . C6 N7 . 140.4(3) yes
Ir1 . C6 N14 . 114.1(3) yes
N7 . C6 N14 . 105.5(3) yes
C6 . N7 C8 . 110.9(3) yes
C6 . N7 C30 . 125.7(3) yes
C8 . N7 C30 . 123.2(3) yes
N7 . C8 C9 . 131.3(3) yes
N7 . C8 C13 . 106.7(3) yes
C9 . C8 C13 . 122.0(3) yes
C8 . C9 C10 . 117.1(4) yes
C8 . C9 H91 . 121.5 no
C10 . C9 H91 . 121.4 no
C9 . C10 C11 . 121.1(4) yes
C9 . C10 H101 . 118.7 no
C11 . C10 H101 . 120.2 no
C10 . C11 C12 . 122.1(4) yes
C10 . C11 H111 . 119.3 no
C12 . C11 H111 . 118.6 no
C11 . C12 C13 . 116.8(4) yes
C11 . C12 H121 . 121.6 no
C13 . C12 H121 . 121.6 no
C8 . C13 C12 . 120.9(3) yes
C8 . C13 N14 . 105.7(3) yes
C12 . C13 N14 . 133.3(3) yes
C13 . N14 C6 . 111.2(3) yes
C13 . N14 C15 . 131.8(3) yes
C6 . N14 C15 . 116.6(3) yes
N14 . C15 C16 . 128.0(3) yes
N14 . C15 C20 . 109.7(3) yes
C16 . C15 C20 . 122.1(4) yes
C15 . C16 C17 . 118.3(4) yes
C15 . C16 H161 . 121.5 no
C17 . C16 H161 . 120.2 no
C16 . C17 C16 5_565 121.4(5) yes
C16 . C17 H171 . 119.3 no
C16 5_565 C17 H171 . 119.3 no
C15 . C20 C15 5_565 117.7(5) yes
C15 . C20 Ir1 . 121.0(2) yes
C15 5_565 C20 Ir1 . 121.0(2) yes
N7 . C30 C31 . 118.3(3) yes
N7 . C30 C35 . 119.6(3) yes
C31 . C30 C35 . 122.1(3) yes
C30 . C31 C32 . 119.1(3) yes
C30 . C31 H311 . 119.5 no
C32 . C31 H311 . 121.3 no
C31 . C32 C33 . 117.9(3) yes
C31 . C32 C46 . 120.5(3) yes
C33 . C32 C46 . 121.6(3) yes
C32 . C33 C34 . 123.4(3) yes
C32 . C33 H331 . 118.1 no
C34 . C33 H331 . 118.6 no
C33 . C34 C35 . 117.7(3) yes
C33 . C34 C42 . 119.0(3) yes
C35 . C34 C42 . 123.3(3) yes
C30 . C35 C34 . 119.8(3) yes
C30 . C35 H351 . 119.4 no
C34 . C35 H351 . 120.8 no
C34 . C42 C43 . 108.6(3) yes
C34 . C42 C44 . 112.0(3) yes
C43 . C42 C44 . 108.5(3) yes
C34 . C42 C45 . 109.7(3) yes
C43 . C42 C45 . 109.3(4) yes
C44 . C42 C45 . 108.8(4) yes
C42 . C43 H431 . 110.1 no
C42 . C43 H433 . 112.2 no
H431 . C43 H433 . 108.0 no
C42 . C43 H432 . 110.6 no
H431 . C43 H432 . 107.2 no
H433 . C43 H432 . 108.7 no
C42 . C44 H443 . 108.6 no
C42 . C44 H442 . 110.2 no
H443 . C44 H442 . 107.5 no
C42 . C44 H441 . 111.3 no
H443 . C44 H441 . 108.4 no
H442 . C44 H441 . 110.9 no
C42 . C45 H452 . 108.0 no
C42 . C45 H453 . 109.8 no
H452 . C45 H453 . 110.0 no
C42 . C45 H451 . 109.8 no
H452 . C45 H451 . 109.9 no
H453 . C45 H451 . 109.3 no
C32 . C46 C47 . 109.4(4) yes
C32 . C46 C48 . 115.2(4) yes
C47 . C46 C48 . 111.09(10) yes
C32 . C46 C49 . 106.4(4) yes
C47 . C46 C49 . 108.90(10) yes
C48 . C46 C49 . 105.48(10) yes
C32 . C46 C50 . 115.2(3) yes
C32 . C46 C51 . 108.0(3) yes
C50 . C46 C51 . 111.14(10) yes
C32 . C46 C52 . 107.5(3) yes
C50 . C46 C52 . 109.06(10) yes
C51 . C46 C52 . 105.46(10) yes
C46 . C47 H471 . 109.2 no
C46 . C47 H473 . 110.2 no
H471 . C47 H473 . 108.6 no
C46 . C47 H472 . 110.1 no
H471 . C47 H472 . 109.0 no
H473 . C47 H472 . 109.8 no
C46 . C48 H482 . 109.0 no
C46 . C48 H481 . 107.8 no
H482 . C48 H481 . 109.7 no
C46 . C48 H483 . 109.1 no
H482 . C48 H483 . 110.9 no
H481 . C48 H483 . 110.3 no
C46 . C49 H493 . 110.2 no
C46 . C49 H491 . 108.4 no
H493 . C49 H491 . 108.1 no
C46 . C49 H492 . 111.5 no
H493 . C49 H492 . 109.6 no
H491 . C49 H492 . 108.9 no
C46 . C50 H501 . 108.7 no
C46 . C50 H502 . 109.5 no
H501 . C50 H502 . 109.0 no
C46 . C50 H503 . 108.4 no
H501 . C50 H503 . 109.8 no
H502 . C50 H503 . 111.4 no
C46 . C51 H512 . 108.8 no
C46 . C51 H513 . 108.8 no
H512 . C51 H513 . 108.3 no
C46 . C51 H511 . 111.5 no
H512 . C51 H511 . 109.7 no
H513 . C51 H511 . 109.7 no
C46 . C52 H521 . 110.9 no
C46 . C52 H523 . 109.6 no
H521 . C52 H523 . 109.8 no
C46 . C52 H522 . 108.3 no
H521 . C52 H522 . 109.8 no
H523 . C52 H522 . 108.3 no
Cl54 5_565 C53 Cl54 . 113.6(4) yes
Cl54 5_565 C53 H532 . 108.0 no
Cl54 . C53 H532 . 108.0 no
Cl54 5_565 C53 H531 . 108.3 no
Cl54 . C53 H531 . 108.3 no
H532 . C53 H531 . 110.6 no

loop_
_geom_bond_atom_site_label_1
_geom_bond_atom_site_label_2
_geom_bond_site_symmetry_2
_geom_bond_distance
_geom_bond_publ_flag
Ir1 C6 5_565 2.041(4) yes
Ir1 Cl2 . 2.5129(13) yes
Ir1 N3 . 2.104(4) yes
Ir1 C6 . 2.041(4) yes
Ir1 C20 . 1.944(5) yes
N3 C4 . 1.146(7) yes
C4 C5 . 1.443(9) yes
C5 H53 5_565 0.962 no
C5 H52 . 0.966 no
C5 H53 . 0.962 no
C6 N7 . 1.350(5) yes
C6 N14 . 1.384(4) yes
N7 C8 . 1.409(5) yes
N7 C30 . 1.440(4) yes
C8 C9 . 1.375(5) yes
C8 C13 . 1.395(5) yes
C9 C10 . 1.387(5) yes
C9 H91 . 0.928 no
C10 C11 . 1.392(6) yes
C10 H101 . 0.913 no
C11 C12 . 1.381(5) yes
C11 H111 . 0.924 no
C12 C13 . 1.394(5) yes
C12 H121 . 0.909 no
C13 N14 . 1.394(4) yes
N14 C15 . 1.423(5) yes
C15 C16 . 1.380(5) yes
C15 C20 . 1.393(4) yes
C16 C17 . 1.395(4) yes
C16 H161 . 0.926 no
C17 H171 . 0.924 no
C30 C31 . 1.383(5) yes
C30 C35 . 1.389(5) yes
C31 C32 . 1.402(5) yes
C31 H311 . 0.930 no
C32 C33 . 1.389(5) yes
C32 C46 . 1.534(4) yes
C33 C34 . 1.394(5) yes
C33 H331 . 0.926 no
C34 C35 . 1.389(5) yes
C34 C42 . 1.549(5) yes
C35 H351 . 0.938 no
C42 C43 . 1.538(6) yes
C42 C44 . 1.536(6) yes
C42 C45 . 1.512(6) yes
C43 H431 . 0.963 no
C43 H433 . 0.965 no
C43 H432 . 0.963 no
C44 H443 . 0.953 no
C44 H442 . 0.972 no
C44 H441 . 0.988 no
C45 H452 . 0.945 no
C45 H453 . 0.956 no
C45 H451 . 0.962 no
C46 C47 . 1.506(8) yes
C46 C48 . 1.476(8) yes
C46 C49 . 1.574(8) yes
C46 C50 . 1.458(6) yes
C46 C51 . 1.546(6) yes
C46 C52 . 1.562(6) yes
C47 H471 . 0.953 no
C47 H473 . 0.961 no
C47 H472 . 0.941 no
C48 H482 . 0.962 no
C48 H481 . 0.967 no
C48 H483 . 0.956 no
C49 H493 . 0.955 no
C49 H491 . 0.953 no
C49 H492 . 0.963 no
C50 H501 . 0.948 no
C50 H502 . 0.945 no
C50 H503 . 0.942 no
C51 H512 . 0.945 no
C51 H513 . 0.966 no
C51 H511 . 0.946 no
C52 H521 . 0.964 no
C52 H523 . 0.959 no
C52 H522 . 0.962 no
C53 Cl54 5_565 1.754(4) yes
C53 Cl54 . 1.754(4) yes
C53 H532 . 0.968 no
C53 H531 . 0.956 no
